data_9000297
loop_
_publ_author_name
'Fleet, M. E.'

_publ_section_title
;
 The crystal structure of maucherite (Ni11As8)
;
_journal_name_full 'American Mineralogist'
_journal_page_first 203
_journal_page_last 210
_journal_volume 58
_journal_year 1973
_chemical_formula_sum 'As8 Ni11'
_chemical_name_mineral Maucherite
_space_group_IT_number 92
_symmetry_space_group_name_Hall 'P 4abw 2nw'
_symmetry_space_group_name_H-M 'P 41 21 2'
_cell_angle_alpha 90
_cell_angle_beta 90
_cell_angle_gamma 90
_cell_length_a 6.8724
_cell_length_b 6.8724
_cell_length_c 21.821
_cell_formula_units_Z 4
_cell_volume 1030.603
_database_code_amcsd 0000306
_exptl_crystal_density_diffrn 8.024
_cod_original_formula_sum 'Ni11 As8'
_cod_database_code 9000297

loop_
_space_group_symop_operation_xyz
x,y,z
y,x,-z
1/2-y,1/2+x,1/4+z
1/2-x,1/2+y,1/4-z
-x,-y,1/2+z
-y,-x,1/2-z
1/2+y,1/2-x,3/4+z
1/2+x,1/2-y,3/4-z

loop_
_atom_site_label
_atom_site_fract_x
_atom_site_fract_y
_atom_site_fract_z
_atom_site_U_iso_or_equiv
Ni1 0.12500 0.37300 0.26860 0.00836
Ni2 0.37500 0.37500 0.00000 0.00545
Ni3 0.12000 0.56900 0.17340 0.00443
Ni4 0.60800 0.56200 0.17100 0.00443
Ni5 0.37200 0.68300 0.08050 0.00443
Ni6 0.87100 0.69000 0.07700 0.00443
As1 0.12000 0.12000 0.00000 0.00545
As2 0.63500 0.63500 0.00000 0.00545
As3 0.63500 0.12900 0.00040 0.00545
As4 0.87700 0.38200 0.12500 0.00405
As5 0.12100 0.86900 0.12890 0.00405

loop_
_cod_related_entry_id
_cod_related_entry_database
_cod_related_entry_code
1 AMCSD 0000306
